data_1503491
loop_
_publ_author_name
'Kohls, Paul'
'Jadhav, Deepak'
'Pandey, Ganesh'
'Reiser, Oliver'

_publ_section_title
;
 Visible Light Photoredox Catalysis: Generation and Addition of
 N-Aryltetrahydroisoquinoline-Derived \a-Amino Radicals to Michael
 Acceptors.
;
_journal_issue 3
_journal_name_full 'Organic letters'
_journal_page_first 672
_journal_page_last 675
_journal_paper_doi 10.1021/ol202857t
_journal_volume 14
_journal_year 2012
_chemical_compound_source 'see text'
_chemical_formula_moiety 'C30 H28 N2'
_chemical_formula_sum 'C30 H28 N2'
_chemical_formula_weight 416.54
_chemical_name_systematic ?
_space_group_IT_number 2
_symmetry_cell_setting triclinic
_symmetry_Int_Tables_number 2
_symmetry_space_group_name_Hall '-P 1'
_symmetry_space_group_name_H-M 'P -1'
_atom_sites_solution_hydrogens geom
_atom_sites_solution_primary direct
_atom_sites_solution_secondary difmap
_cell_angle_alpha 94.865(8)
_cell_angle_beta 90.429(8)
_cell_angle_gamma 101.756(7)
_cell_formula_units_Z 2
_cell_length_a 7.5553(7)
_cell_length_b 10.2402(8)
_cell_length_c 14.3883(15)
_cell_measurement_reflns_used 4822
_cell_measurement_temperature 123
_cell_measurement_theta_max 66.5414
_cell_measurement_theta_min 3.0809
_cell_volume 1085.56(18)
_computing_cell_refinement
;
CrysAlisPro, Oxford Diffraction Ltd.,
Version 1.171.33.55 (release 05-01-2010 CrysAlis171 .NET)
;
_computing_data_collection
;
CrysAlisPro, Oxford Diffraction Ltd.,
Version 1.171.33.55 (release 05-01-2010 CrysAlis171 .NET)
;
_computing_data_reduction
;
CrysAlisPro, Oxford Diffraction Ltd.,
Version 1.171.33.55 (release 05-01-2010 CrysAlis171 .NET)
;
_computing_molecular_graphics 'PLATON (Spek, 1990)'
_computing_publication_material 'PLATON (Spek, 2003)'
_computing_structure_refinement 'SHELXL-97 (Sheldrick, 1997)'
_computing_structure_solution 'SIR-97 (Altomare, 1999)'
_diffrn_ambient_temperature 123
_diffrn_detector_area_resol_mean 10.5431
_diffrn_measured_fraction_theta_full 0.839
_diffrn_measured_fraction_theta_max 0.839
_diffrn_measurement_device_type 'Xcalibur, Ruby, Gemini ultra'
_diffrn_measurement_method '\w scans'
_diffrn_radiation_monochromator mirror
_diffrn_radiation_probe x-ray
_diffrn_radiation_source 'Enhance Ultra (Cu) X-ray Source'
_diffrn_radiation_type CuK\a
_diffrn_radiation_wavelength 1.54184
_diffrn_reflns_av_R_equivalents 0.0310
_diffrn_reflns_av_sigmaI/netI 0.0271
_diffrn_reflns_limit_h_max 8
_diffrn_reflns_limit_h_min -8
_diffrn_reflns_limit_k_max 9
_diffrn_reflns_limit_k_min -11
_diffrn_reflns_limit_l_max 16
_diffrn_reflns_limit_l_min -16
_diffrn_reflns_number 7066
_diffrn_reflns_reduction_process
;
;
_diffrn_reflns_theta_full 66.70
_diffrn_reflns_theta_max 66.70
_diffrn_reflns_theta_min 3.08
_exptl_absorpt_coefficient_mu 0.564
_exptl_absorpt_correction_T_max 0.964
_exptl_absorpt_correction_T_min 0.866
_exptl_absorpt_correction_type analytical
_exptl_absorpt_process_details
;
CrysAlisPro, Oxford Diffraction Ltd.,
Version 1.171.34.9 (release 08-12-2009 CrysAlis171 .NET)
Analytical numeric absorption correction using a multifaceted crystal
model based on expressions derived by R.C. Clark & J.S. Reid.
(Clark, R. C. & Reid, J. S. (1995). Acta Cryst. A51, 887-897)
;
_exptl_crystal_colour colourless
_exptl_crystal_density_diffrn 1.274
_exptl_crystal_density_method 'Not Measured'
_exptl_crystal_description prism
_exptl_crystal_F_000 444
_exptl_crystal_size_max 0.4241
_exptl_crystal_size_mid 0.2575
_exptl_crystal_size_min 0.0764
_refine_diff_density_max 0.189
_refine_diff_density_min -0.201
_refine_diff_density_rms 0.044
_refine_ls_extinction_method none
_refine_ls_goodness_of_fit_ref 1.080
_refine_ls_hydrogen_treatment constr
_refine_ls_matrix_type full
_refine_ls_number_parameters 289
_refine_ls_number_reflns 3225
_refine_ls_number_restraints 0
_refine_ls_restrained_S_all 1.080
_refine_ls_R_factor_all 0.0577
_refine_ls_R_factor_gt 0.0504
_refine_ls_shift/su_max 0.000
_refine_ls_shift/su_mean 0.000
_refine_ls_structure_factor_coef Fsqd
_refine_ls_weighting_details 'calc w=1/[\s^2^(Fo^2^)+(0.0493P)^2^+0.9928P] where P=(Fo^2^+2Fc^2^)/3'
_refine_ls_weighting_scheme calc
_refine_ls_wR_factor_gt 0.1295
_refine_ls_wR_factor_ref 0.1333
_reflns_number_gt 2740
_reflns_number_total 3225
_reflns_threshold_expression I>2\s(I)
_cod_data_source_file ol202857t_si_003.cif
_cod_data_source_block j116
_cod_depositor_comments
;
The following automatic conversions were performed:

'_symmetry_cell_setting' value 'Triclinic' changed to 'triclinic'
according to /home/saulius/struct/CIF-dictionaries/cif_core.dic
dictionary named 'cif_core.dic' version 2.4.1 from 2010-06-29.

Automatic conversion script
Id: cif_fix_values 1715 2011-07-08 13:25:40Z adriana 
;
_cod_database_code 1503491

loop_
_symmetry_equiv_pos_site_id
_symmetry_equiv_pos_as_xyz
1 x,y,z
2 -x,-y,-z

loop_
_atom_site_aniso_label
_atom_site_aniso_U_11
_atom_site_aniso_U_22
_atom_site_aniso_U_33
_atom_site_aniso_U_23
_atom_site_aniso_U_13
_atom_site_aniso_U_12
N1 0.0262(10) 0.0253(10) 0.0256(10) -0.0033(8) -0.0008(8) -0.0003(8)
C1 0.0240(11) 0.0282(12) 0.0270(12) -0.0013(9) 0.0010(9) 0.0076(9)
C2 0.0322(13) 0.0270(12) 0.0318(13) -0.0022(10) -0.0007(10) 0.0054(10)
C3 0.0316(13) 0.0277(12) 0.0378(14) 0.0049(10) 0.0033(10) 0.0041(10)
C4 0.0331(13) 0.0370(13) 0.0305(13) 0.0065(11) 0.0022(10) 0.0094(11)
C5 0.0296(12) 0.0357(13) 0.0269(12) -0.0003(10) -0.0044(10) 0.0066(10)
C6 0.0246(12) 0.0304(12) 0.0321(13) 0.0012(10) 0.0000(10) 0.0031(10)
C7 0.0239(11) 0.0260(12) 0.0260(12) -0.0035(9) -0.0010(9) 0.0011(9)
C8 0.0282(12) 0.0300(12) 0.0270(12) -0.0051(10) 0.0008(9) 0.0064(10)
C9 0.0300(12) 0.0294(12) 0.0260(12) -0.0050(10) 0.0021(9) 0.0077(10)
C10 0.0296(12) 0.0254(12) 0.0302(12) -0.0017(10) 0.0005(10) 0.0018(10)
C11 0.0271(12) 0.0270(12) 0.0304(13) -0.0014(10) -0.0009(10) -0.0001(9)
C12 0.0367(13) 0.0325(13) 0.0294(12) 0.0008(10) 0.0048(10) 0.0098(11)
C13 0.0417(15) 0.0470(16) 0.0327(14) 0.0040(12) 0.0008(11) 0.0184(12)
C14 0.0308(13) 0.0542(17) 0.0351(14) -0.0002(12) -0.0058(11) 0.0120(12)
C15 0.0287(13) 0.0378(14) 0.0329(13) -0.0042(11) -0.0003(10) 0.0051(11)
N2 0.0276(10) 0.0236(10) 0.0294(10) -0.0034(8) -0.0009(8) 0.0026(8)
C16 0.0254(12) 0.0237(11) 0.0290(12) -0.0004(9) 0.0024(10) 0.0032(9)
C17 0.0238(11) 0.0292(12) 0.0274(12) -0.0003(10) 0.0037(9) 0.0054(9)
C18 0.0262(12) 0.0329(13) 0.0318(13) 0.0008(10) 0.0028(10) 0.0062(10)
C19 0.0348(13) 0.0260(12) 0.0412(14) 0.0014(10) -0.0017(11) 0.0040(10)
C20 0.0293(12) 0.0260(12) 0.0334(13) -0.0043(10) -0.0013(10) 0.0024(10)
C21 0.0338(13) 0.0345(13) 0.0382(14) 0.0050(11) -0.0001(11) 0.0108(11)
C22 0.0288(13) 0.0486(15) 0.0329(13) 0.0030(11) -0.0033(10) 0.0100(11)
C23 0.0249(12) 0.0404(14) 0.0324(13) -0.0065(11) -0.0008(10) 0.0037(10)
C24 0.0271(12) 0.0307(13) 0.0324(13) -0.0046(10) 0.0007(10) 0.0047(10)
C25 0.0180(11) 0.0336(13) 0.0290(12) -0.0036(10) -0.0035(9) 0.0034(9)
C26 0.0249(12) 0.0329(13) 0.0330(13) -0.0034(10) -0.0015(10) 0.0040(10)
C27 0.0285(13) 0.0430(15) 0.0356(14) 0.0045(11) 0.0009(10) 0.0031(11)
C28 0.0265(13) 0.0546(16) 0.0287(13) -0.0079(12) 0.0006(10) 0.0031(11)
C29 0.0267(12) 0.0413(15) 0.0374(14) -0.0148(11) -0.0023(10) 0.0076(11)
C30 0.0248(12) 0.0342(13) 0.0358(14) -0.0067(11) -0.0044(10) 0.0051(10)

loop_
_atom_site_label
_atom_site_type_symbol
_atom_site_thermal_displace_type
_atom_site_fract_x
_atom_site_fract_y
_atom_site_fract_z
_atom_site_occupancy
_atom_site_U_iso_or_equiv
_atom_site_calc_flag
_atom_site_refinement_flags
N1 N Uani 0.4774(2) 0.39417(18) 0.38385(13) 1.000 0.0268(6) . .
C1 C Uani 0.5322(3) 0.4440(2) 0.29902(15) 1.000 0.0263(7) . .
C2 C Uani 0.6492(3) 0.5683(2) 0.29227(17) 1.000 0.0307(7) . .
C3 C Uani 0.7057(3) 0.6119(2) 0.20734(17) 1.000 0.0325(8) . .
C4 C Uani 0.6461(3) 0.5358(2) 0.12443(17) 1.000 0.0330(8) . .
C5 C Uani 0.5276(3) 0.4154(2) 0.12981(16) 1.000 0.0310(7) . .
C6 C Uani 0.4702(3) 0.3688(2) 0.21440(16) 1.000 0.0295(7) . .
C7 C Uani 0.5639(3) 0.4592(2) 0.47238(15) 1.000 0.0262(7) . .
C8 C Uani 0.6220(3) 0.3590(2) 0.53146(16) 1.000 0.0288(7) . .
C9 C Uani 0.5087(3) 0.2336(2) 0.53528(16) 1.000 0.0287(7) . .
C10 C Uani 0.3377(3) 0.2061(2) 0.47633(16) 1.000 0.0292(7) . .
C11 C Uani 0.3773(3) 0.2547(2) 0.38016(16) 1.000 0.0292(7) . .
C12 C Uani 0.5593(3) 0.1416(2) 0.59031(16) 1.000 0.0326(7) . .
C13 C Uani 0.7208(4) 0.1736(3) 0.64151(18) 1.000 0.0391(9) . .
C14 C Uani 0.8324(3) 0.2985(3) 0.63783(18) 1.000 0.0398(9) . .
C15 C Uani 0.7844(3) 0.3913(3) 0.58289(17) 1.000 0.0338(8) . .
N2 N Uani 0.0049(3) 0.14467(18) 0.09091(13) 1.000 0.0276(6) . .
C16 C Uani -0.0761(3) 0.0290(2) 0.02723(16) 1.000 0.0264(7) . .
C17 C Uani -0.2174(3) 0.0622(2) -0.03840(15) 1.000 0.0270(7) . .
C18 C Uani -0.2231(3) 0.1938(2) -0.05335(16) 1.000 0.0304(7) . .
C19 C Uani -0.0948(3) 0.3107(2) -0.00254(18) 1.000 0.0344(8) . .
C20 C Uani 0.0607(3) 0.2668(2) 0.04440(17) 1.000 0.0305(7) . .
C21 C Uani -0.3569(3) 0.2188(3) -0.11286(17) 1.000 0.0349(8) . .
C22 C Uani -0.4840(3) 0.1148(3) -0.15682(17) 1.000 0.0365(8) . .
C23 C Uani -0.4797(3) -0.0159(3) -0.14133(17) 1.000 0.0336(8) . .
C24 C Uani -0.3473(3) -0.0409(2) -0.08232(16) 1.000 0.0307(7) . .
C25 C Uani -0.0381(3) 0.1493(2) 0.18543(16) 1.000 0.0275(7) . .
C26 C Uani -0.0442(3) 0.0350(2) 0.23389(16) 1.000 0.0309(7) . .
C27 C Uani -0.0881(3) 0.0364(3) 0.32770(18) 1.000 0.0362(8) . .
C28 C Uani -0.1249(3) 0.1514(3) 0.37544(18) 1.000 0.0380(8) . .
C29 C Uani -0.1153(3) 0.2644(3) 0.32837(18) 1.000 0.0361(8) . .
C30 C Uani -0.0725(3) 0.2649(2) 0.23517(17) 1.000 0.0323(8) . .
H2 H Uiso 0.69040 0.62370 0.34770 1.000 0.0370 calc R
H3 H Uiso 0.78700 0.69560 0.20550 1.000 0.0390 calc R
H4 H Uiso 0.68570 0.56580 0.06590 1.000 0.0400 calc R
H5 H Uiso 0.48390 0.36250 0.07370 1.000 0.0370 calc R
H6 H Uiso 0.38820 0.28520 0.21530 1.000 0.0350 calc R
H7 H Uiso 0.67520 0.52430 0.45710 1.000 0.0310 calc R
H10A H Uiso 0.24790 0.25240 0.50690 1.000 0.0350 calc R
H10B H Uiso 0.28600 0.10870 0.47010 1.000 0.0350 calc R
H11A H Uiso 0.44850 0.19620 0.34560 1.000 0.0350 calc R
H11B H Uiso 0.26160 0.24660 0.34520 1.000 0.0350 calc R
H12 H Uiso 0.48270 0.05610 0.59290 1.000 0.0390 calc R
H13 H Uiso 0.75480 0.11030 0.67900 1.000 0.0470 calc R
H14 H Uiso 0.94280 0.32060 0.67320 1.000 0.0480 calc R
H15 H Uiso 0.86170 0.47650 0.58030 1.000 0.0410 calc R
H16 H Uiso -0.13970 -0.04200 0.06590 1.000 0.0320 calc R
H19A H Uiso -0.16160 0.35540 0.04510 1.000 0.0410 calc R
H19B H Uiso -0.04640 0.37640 -0.04740 1.000 0.0410 calc R
H20A H Uiso 0.15060 0.25230 -0.00310 1.000 0.0370 calc R
H20B H Uiso 0.12060 0.33950 0.09090 1.000 0.0370 calc R
H21 H Uiso -0.36070 0.30860 -0.12330 1.000 0.0420 calc R
H22 H Uiso -0.57380 0.13320 -0.19750 1.000 0.0440 calc R
H23 H Uiso -0.56680 -0.08780 -0.17090 1.000 0.0400 calc R
H24 H Uiso -0.34520 -0.13080 -0.07160 1.000 0.0370 calc R
H26 H Uiso -0.01800 -0.04390 0.20230 1.000 0.0370 calc R
H27 H Uiso -0.09300 -0.04190 0.35940 1.000 0.0440 calc R
H28 H Uiso -0.15610 0.15220 0.43930 1.000 0.0460 calc R
H29 H Uiso -0.13860 0.34360 0.36080 1.000 0.0430 calc R
H30 H Uiso -0.06630 0.34430 0.20450 1.000 0.0390 calc R

loop_
_atom_type_symbol
_atom_type_description
_atom_type_scat_dispersion_real
_atom_type_scat_dispersion_imag
_atom_type_scat_source
N N 0.0311 0.0180 'International Tables Vol C Tables 4.2.6.8 and 6.1.1.4'
H H 0.0000 0.0000 'International Tables Vol C Tables 4.2.6.8 and 6.1.1.4'
C C 0.0181 0.0091 'International Tables Vol C Tables 4.2.6.8 and 6.1.1.4'

loop_
_geom_angle_atom_site_label_1
_geom_angle_atom_site_label_2
_geom_angle_atom_site_label_3
_geom_angle
_geom_angle_site_symmetry_1
_geom_angle_site_symmetry_3
_geom_angle_publ_flag
C1 N1 C7 120.87(17) . . yes
C1 N1 C11 116.96(18) . . yes
C7 N1 C11 119.25(17) . . yes
C20 N2 C25 121.22(18) . . yes
C16 N2 C20 113.25(18) . . yes
C16 N2 C25 120.34(18) . . yes
N1 C1 C2 123.4(2) . . yes
N1 C1 C6 120.11(19) . . yes
C2 C1 C6 116.5(2) . . no
C1 C2 C3 121.7(2) . . no
C2 C3 C4 121.2(2) . . no
C3 C4 C5 117.7(2) . . no
C4 C5 C6 122.1(2) . . no
C1 C6 C5 120.67(19) . . no
C7 C7 C8 111.34(18) 2_666 . no
N1 C7 C8 111.56(17) . . yes
N1 C7 C7 110.92(17) . 2_666 yes
C7 C8 C15 121.0(2) . . no
C7 C8 C9 119.1(2) . . no
C9 C8 C15 120.0(2) . . no
C8 C9 C10 116.52(19) . . no
C8 C9 C12 119.6(2) . . no
C10 C9 C12 123.89(19) . . no
C9 C10 C11 110.10(18) . . no
N1 C11 C10 112.98(18) . . yes
C9 C12 C13 120.5(2) . . no
C12 C13 C14 119.7(2) . . no
C13 C14 C15 120.6(2) . . no
C8 C15 C14 119.7(2) . . no
C3 C2 H2 119.00 . . no
C1 C2 H2 119.00 . . no
C2 C3 H3 119.00 . . no
C4 C3 H3 119.00 . . no
C5 C4 H4 121.00 . . no
C3 C4 H4 121.00 . . no
C4 C5 H5 119.00 . . no
C6 C5 H5 119.00 . . no
C1 C6 H6 120.00 . . no
C5 C6 H6 120.00 . . no
C7 C7 H7 108.00 2_666 . no
N1 C7 H7 108.00 . . no
C8 C7 H7 108.00 . . no
C9 C10 H10A 110.00 . . no
C9 C10 H10B 110.00 . . no
C11 C10 H10A 110.00 . . no
H10A C10 H10B 108.00 . . no
C11 C10 H10B 110.00 . . no
C10 C11 H11A 109.00 . . no
N1 C11 H11B 109.00 . . no
N1 C11 H11A 109.00 . . no
C10 C11 H11B 109.00 . . no
H11A C11 H11B 108.00 . . no
C9 C12 H12 120.00 . . no
C13 C12 H12 120.00 . . no
C14 C13 H13 120.00 . . no
C12 C13 H13 120.00 . . no
C13 C14 H14 120.00 . . no
C15 C14 H14 120.00 . . no
C8 C15 H15 120.00 . . no
C14 C15 H15 120.00 . . no
N2 C16 C17 111.60(17) . . yes
N2 C16 C16 110.30(18) . 2_555 yes
C16 C16 C17 112.42(18) 2_555 . no
C16 C17 C18 121.64(19) . . no
C16 C17 C24 119.49(18) . . no
C18 C17 C24 118.8(2) . . no
C17 C18 C19 121.6(2) . . no
C17 C18 C21 119.4(2) . . no
C19 C18 C21 119.0(2) . . no
C18 C19 C20 111.70(17) . . no
N2 C20 C19 113.32(19) . . yes
C18 C21 C22 121.0(3) . . no
C21 C22 C23 119.7(2) . . no
C22 C23 C24 119.4(2) . . no
C17 C24 C23 121.7(2) . . no
N2 C25 C26 119.38(19) . . yes
N2 C25 C30 122.68(19) . . yes
C26 C25 C30 117.9(2) . . no
C25 C26 C27 120.6(2) . . no
C26 C27 C28 120.6(3) . . no
C27 C28 C29 118.8(2) . . no
C28 C29 C30 121.5(2) . . no
C25 C30 C29 120.6(2) . . no
N2 C16 H16 107.00 . . no
C17 C16 H16 107.00 . . no
C16 C16 H16 107.00 2_555 . no
C18 C19 H19A 109.00 . . no
C18 C19 H19B 109.00 . . no
C20 C19 H19A 109.00 . . no
C20 C19 H19B 109.00 . . no
H19A C19 H19B 108.00 . . no
N2 C20 H20A 109.00 . . no
N2 C20 H20B 109.00 . . no
C19 C20 H20A 109.00 . . no
C19 C20 H20B 109.00 . . no
H20A C20 H20B 108.00 . . no
C18 C21 H21 119.00 . . no
C22 C21 H21 120.00 . . no
C21 C22 H22 120.00 . . no
C23 C22 H22 120.00 . . no
C22 C23 H23 120.00 . . no
C24 C23 H23 120.00 . . no
C17 C24 H24 119.00 . . no
C23 C24 H24 119.00 . . no
C25 C26 H26 120.00 . . no
C27 C26 H26 120.00 . . no
C26 C27 H27 120.00 . . no
C28 C27 H27 120.00 . . no
C27 C28 H28 121.00 . . no
C29 C28 H28 121.00 . . no
C28 C29 H29 119.00 . . no
C30 C29 H29 119.00 . . no
C25 C30 H30 120.00 . . no
C29 C30 H30 120.00 . . no

loop_
_geom_bond_atom_site_label_1
_geom_bond_atom_site_label_2
_geom_bond_distance
_geom_bond_site_symmetry_2
_geom_bond_publ_flag
N1 C1 1.396(3) . yes
N1 C7 1.470(3) . yes
N1 C11 1.470(3) . yes
N2 C20 1.456(3) . yes
N2 C25 1.400(3) . yes
N2 C16 1.459(3) . yes
C1 C2 1.405(3) . no
C1 C6 1.407(3) . no
C2 C3 1.378(3) . no
C3 C4 1.387(3) . no
C4 C5 1.377(3) . no
C5 C6 1.385(3) . no
C7 C8 1.515(3) . no
C7 C7 1.578(3) 2_666 no
C8 C9 1.396(3) . no
C8 C15 1.394(3) . no
C9 C12 1.389(3) . no
C9 C10 1.504(3) . no
C10 C11 1.521(3) . no
C12 C13 1.386(4) . no
C13 C14 1.387(4) . no
C14 C15 1.387(4) . no
C2 H2 0.9500 . no
C3 H3 0.9500 . no
C4 H4 0.9500 . no
C5 H5 0.9500 . no
C6 H6 0.9500 . no
C7 H7 1.0000 . no
C10 H10A 0.9900 . no
C10 H10B 0.9900 . no
C11 H11B 0.9900 . no
C11 H11A 0.9900 . no
C12 H12 0.9500 . no
C13 H13 0.9500 . no
C14 H14 0.9500 . no
C15 H15 0.9500 . no
C16 C17 1.528(3) . no
C16 C16 1.582(3) 2_555 no
C17 C18 1.392(3) . no
C17 C24 1.390(3) . no
C18 C19 1.508(3) . no
C18 C21 1.397(3) . no
C19 C20 1.514(3) . no
C21 C22 1.384(4) . no
C22 C23 1.382(4) . no
C23 C24 1.384(3) . no
C25 C26 1.405(3) . no
C25 C30 1.402(3) . no
C26 C27 1.392(3) . no
C27 C28 1.391(4) . no
C28 C29 1.379(4) . no
C29 C30 1.382(4) . no
C16 H16 1.0000 . no
C19 H19A 0.9900 . no
C19 H19B 0.9900 . no
C20 H20A 0.9900 . no
C20 H20B 0.9900 . no
C21 H21 0.9500 . no
C22 H22 0.9500 . no
C23 H23 0.9500 . no
C24 H24 0.9500 . no
C26 H26 0.9500 . no
C27 H27 0.9500 . no
C28 H28 0.9500 . no
C29 H29 0.9500 . no
C30 H30 0.9500 . no

loop_
_geom_contact_atom_site_label_1
_geom_contact_atom_site_label_2
_geom_contact_distance
_geom_contact_site_symmetry_2
_geom_contact_publ_flag
N1 C15 3.252(3) 2_666 no
N2 C24 2.990(3) 2_555 no
N2 H24 2.6200 2_555 no
C1 C29 3.573(3) 1_655 no
C1 C15 3.560(3) 2_666 no
C1 C8 3.397(3) 2_666 no
C2 C8 3.401(3) 2_666 no
C2 C9 3.446(3) 2_666 no
C7 C10 3.372(3) 2_666 no
C8 C1 3.397(3) 2_666 no
C8 C2 3.401(3) 2_666 no
C9 C2 3.446(3) 2_666 no
C10 C7 3.372(3) 2_666 no
C13 C21 3.594(4) 1_656 no
C13 C22 3.341(4) 1_656 no
C15 C1 3.560(3) 2_666 no
C15 N1 3.252(3) 2_666 no
C17 C23 3.465(3) 2_455 no
C19 C30 3.499(4) . no
C20 C24 3.546(3) 2_555 no
C21 C13 3.594(4) 1_454 no
C22 C13 3.341(4) 1_454 no
C23 C17 3.465(3) 2_455 no
C23 C24 3.530(3) 2_455 no
C24 C24 3.489(3) 2_455 no
C24 N2 2.990(3) 2_555 no
C24 C23 3.530(3) 2_455 no
C24 C20 3.546(3) 2_555 no
C29 C1 3.573(3) 1_455 no
C30 C19 3.499(4) . no
C1 H29 3.0300 1_655 no
C2 H14 3.0800 2_766 no
C2 H7 2.4700 . no
C3 H14 3.0800 2_766 no
C3 H22 2.9900 2_565 no
C4 H21 2.9300 2_565 no
C4 H20A 3.0700 2_665 no
C4 H19A 2.7500 1_655 no
C5 H24 3.0000 2_555 no
C5 H19A 2.8100 1_655 no
C5 H20B 3.0500 . no
C6 H24 3.0400 2_555 no
C6 H11B 2.6900 . no
C6 H11A 2.6800 . no
C7 H2 2.6200 . no
C7 H10A 2.9300 . no
C7 H10A 2.9900 2_666 no
C8 H29 3.0700 1_655 no
C8 H2 2.9700 2_666 no
C9 H7 3.0700 2_666 no
C9 H2 2.7800 2_666 no
C10 H7 2.8700 2_666 no
C10 H2 2.9800 2_666 no
C11 H6 2.4200 . no
C12 H28 3.0600 1_655 no
C12 H10B 3.0900 2_656 no
C13 H28 3.0600 1_655 no
C16 H20A 2.8100 2_555 no
C16 H26 2.7400 . no
C17 H20A 3.0600 . no
C17 H26 2.9800 2_555 no
C19 H30 2.9700 . no
C20 H30 2.6200 . no
C20 H16 2.8500 2_555 no
C20 H4 2.8800 2_665 no
C20 H24 2.8300 2_555 no
C22 H13 2.9900 1_454 no
C23 H6 3.0800 2_555 no
C24 H6 2.9800 2_555 no
C25 H23 2.9200 2_455 no
C26 H16 2.5300 . no
C26 H22 3.0600 2_455 no
C27 H11B 3.0400 . no
C28 H11B 2.9300 . no
C29 H11B 2.9000 . no
C30 H11B 3.0200 . no
C30 H19A 3.0700 . no
C30 H23 3.0400 2_455 no
C30 H20B 2.6200 . no
H2 H7 1.9400 . no
H2 C7 2.6200 . no
H2 C9 2.7800 2_666 no
H2 C10 2.9800 2_666 no
H2 C8 2.9700 2_666 no
H2 H10A 2.3400 2_666 no
H4 H20A 2.2800 2_665 no
H4 C20 2.8800 2_665 no
H5 H24 2.3900 2_555 no
H6 H24 2.4700 2_555 no
H6 C24 2.9800 2_555 no
H6 H11A 2.2400 . no
H6 H11B 2.1400 . no
H6 C11 2.4200 . no
H6 C23 3.0800 2_555 no
H7 H15 2.4000 . no
H7 C9 3.0700 2_666 no
H7 H2 1.9400 . no
H7 C2 2.4700 . no
H7 C10 2.8700 2_666 no
H7 H10A 2.2600 2_666 no
H10A C7 2.9300 . no
H10A H7 2.2600 2_666 no
H10A C7 2.9900 2_666 no
H10A H2 2.3400 2_666 no
H10B H12 2.4600 . no
H10B C12 3.0900 2_656 no
H11A C6 2.6800 . no
H11A H6 2.2400 . no
H11B C29 2.9000 . no
H11B C30 3.0200 . no
H11B C6 2.6900 . no
H11B C27 3.0400 . no
H11B C28 2.9300 . no
H11B H6 2.1400 . no
H12 H10B 2.4600 . no
H13 C22 2.9900 1_656 no
H14 C2 3.0800 2_766 no
H14 C3 3.0800 2_766 no
H15 H29 2.5700 2_666 no
H15 H7 2.4000 . no
H16 C26 2.5300 . no
H16 H24 2.5000 . no
H16 H26 2.1600 . no
H16 C20 2.8500 2_555 no
H16 H20A 2.2500 2_555 no
H19A C4 2.7500 1_455 no
H19A C5 2.8100 1_455 no
H19A C30 3.0700 . no
H19A H30 2.4200 . no
H19B H21 2.5400 . no
H20A C17 3.0600 . no
H20A C4 3.0700 2_665 no
H20A C16 2.8100 2_555 no
H20A H4 2.2800 2_665 no
H20A H16 2.2500 2_555 no
H20A H24 2.4100 2_555 no
H20B C5 3.0500 . no
H20B C30 2.6200 . no
H20B H30 2.1700 . no
H21 H19B 2.5400 . no
H21 C4 2.9300 2_565 no
H22 C3 2.9900 2_565 no
H22 C26 3.0600 2_455 no
H23 C25 2.9200 2_455 no
H23 C30 3.0400 2_455 no
H24 H16 2.5000 . no
H24 N2 2.6200 2_555 no
H24 C5 3.0000 2_555 no
H24 C6 3.0400 2_555 no
H24 C20 2.8300 2_555 no
H24 H5 2.3900 2_555 no
H24 H6 2.4700 2_555 no
H24 H20A 2.4100 2_555 no
H26 C16 2.7400 . no
H26 H16 2.1600 . no
H26 C17 2.9800 2_555 no
H28 C12 3.0600 1_455 no
H28 C13 3.0600 1_455 no
H29 C1 3.0300 1_455 no
H29 C8 3.0700 1_455 no
H29 H15 2.5700 2_666 no
H30 C19 2.9700 . no
H30 C20 2.6200 . no
H30 H19A 2.4200 . no
H30 H20B 2.1700 . no

loop_
_geom_hbond_atom_site_label_D
_geom_hbond_atom_site_label_H
_geom_hbond_atom_site_label_A
_geom_hbond_distance_DH
_geom_hbond_distance_HA
_geom_hbond_distance_DA
_geom_hbond_angle_DHA
_geom_hbond_site_symmetry_A
_geom_hbond_publ_flag
C24 H24 N2 0.9500 2.6200 2.990(3) 104.00 2_555 yes

loop_
_geom_torsion_atom_site_label_1
_geom_torsion_atom_site_label_2
_geom_torsion_atom_site_label_3
_geom_torsion_atom_site_label_4
_geom_torsion
_geom_torsion_site_symmetry_1
_geom_torsion_site_symmetry_3
_geom_torsion_site_symmetry_4
_geom_torsion_publ_flag
C7 N1 C1 C2 -10.6(3) . . . no
C11 N1 C1 C2 -171.1(2) . . . no
C7 N1 C1 C6 169.4(2) . . . no
C11 N1 C1 C6 8.9(3) . . . no
C1 N1 C11 C10 175.09(18) . . . no
C7 N1 C11 C10 14.3(3) . . . no
C11 N1 C7 C8 30.2(3) . . . no
C1 N1 C7 C7 105.4(2) . . 2_666 no
C11 N1 C7 C7 -94.5(2) . . 2_666 no
C1 N1 C7 C8 -129.9(2) . . . no
C25 N2 C16 C17 107.6(2) . . . no
C20 N2 C16 C16 78.5(2) . . 2_555 no
C20 N2 C16 C17 -47.3(3) . . . no
C20 N2 C25 C26 -163.2(2) . . . no
C16 N2 C25 C30 -137.2(2) . . . no
C20 N2 C25 C30 15.6(4) . . . no
C25 N2 C16 C16 -126.7(2) . . 2_555 no
C16 N2 C20 C19 61.9(3) . . . no
C25 N2 C20 C19 -92.7(3) . . . no
C16 N2 C25 C26 44.0(3) . . . no
N1 C1 C6 C5 -178.2(2) . . . no
N1 C1 C2 C3 177.5(2) . . . no
C6 C1 C2 C3 -2.4(3) . . . no
C2 C1 C6 C5 1.8(3) . . . no
C1 C2 C3 C4 1.4(4) . . . no
C2 C3 C4 C5 0.4(3) . . . no
C3 C4 C5 C6 -1.0(3) . . . no
C4 C5 C6 C1 -0.1(4) . . . no
N1 C7 C8 C9 -39.9(3) . . . no
C7 C7 C8 C15 -94.2(3) 2_666 . . no
N1 C7 C7 C8 -55.1(2) . 2_666 2_666 no
C8 C7 C7 N1 55.1(2) . 2_666 2_666 no
N1 C7 C8 C15 141.3(2) . . . no
C7 C7 C8 C9 84.6(2) 2_666 . . no
C8 C7 C7 C8 180.00(18) . 2_666 2_666 no
N1 C7 C7 N1 -180.00(15) . 2_666 2_666 no
C9 C8 C15 C14 -0.1(4) . . . no
C7 C8 C9 C12 -179.1(2) . . . no
C7 C8 C9 C10 2.2(3) . . . no
C7 C8 C15 C14 178.7(2) . . . no
C15 C8 C9 C12 -0.2(3) . . . no
C15 C8 C9 C10 -179.0(2) . . . no
C12 C9 C10 C11 -135.2(2) . . . no
C10 C9 C12 C13 178.9(2) . . . no
C8 C9 C12 C13 0.2(4) . . . no
C8 C9 C10 C11 43.5(3) . . . no
C9 C10 C11 N1 -51.4(2) . . . no
C9 C12 C13 C14 0.1(4) . . . no
C12 C13 C14 C15 -0.4(4) . . . no
C13 C14 C15 C8 0.4(4) . . . no
N2 C16 C17 C24 -159.6(2) . . . no
N2 C16 C17 C18 18.4(3) . . . no
C17 C16 C16 C17 179.98(18) . 2_555 2_555 no
C17 C16 C16 N2 -54.8(2) . 2_555 2_555 no
C16 C16 C17 C24 75.8(3) 2_555 . . no
C16 C16 C17 C18 -106.1(2) 2_555 . . no
N2 C16 C16 C17 54.8(2) . 2_555 2_555 no
N2 C16 C16 N2 180.00(17) . 2_555 2_555 no
C16 C17 C18 C19 -2.5(3) . . . no
C16 C17 C18 C21 -179.0(2) . . . no
C24 C17 C18 C19 175.5(2) . . . no
C18 C17 C24 C23 1.0(3) . . . no
C16 C17 C24 C23 179.1(2) . . . no
C24 C17 C18 C21 -0.9(3) . . . no
C17 C18 C21 C22 0.2(4) . . . no
C21 C18 C19 C20 -169.6(2) . . . no
C17 C18 C19 C20 14.0(3) . . . no
C19 C18 C21 C22 -176.3(2) . . . no
C18 C19 C20 N2 -42.5(3) . . . no
C18 C21 C22 C23 0.4(4) . . . no
C21 C22 C23 C24 -0.4(4) . . . no
C22 C23 C24 C17 -0.4(4) . . . no
N2 C25 C26 C27 -179.5(2) . . . no
C30 C25 C26 C27 1.8(3) . . . no
N2 C25 C30 C29 179.7(2) . . . no
C26 C25 C30 C29 -1.6(3) . . . no
C25 C26 C27 C28 -0.7(4) . . . no
C26 C27 C28 C29 -0.7(4) . . . no
C27 C28 C29 C30 0.9(4) . . . no
C28 C29 C30 C25 0.3(4) . . . no
